data_7014778
loop_
_publ_author_name
'Cross, Warren B.'
'Daly, Christopher G.'
'Ackerman, Rachel L.'
'George, Ian R.'
'Singh, Kuldip'

_publ_section_title
;
 N-heterocyclic carbene tethered amido complexes of palladium and
 platinum.
;
_journal_issue 2
_journal_name_full 'Dalton transactions (Cambridge, England : 2003)'
_journal_page_first 495
_journal_page_last 505
_journal_paper_doi 10.1039/c0dt01149e
_journal_volume 40
_journal_year 2011
_chemical_formula_moiety 'C26 H30 I N5 Pd, C6 H6 '
_chemical_formula_sum 'C32 H36 I N5 Pd'
_chemical_formula_weight 723.96
_chemical_name_common '[CNC-n-Bu]PdI (7b)'
_chemical_name_systematic
;
?
;
_space_group_IT_number 41
_symmetry_cell_setting orthorhombic
_symmetry_space_group_name_Hall 'A 2 -2ab'
_symmetry_space_group_name_H-M 'A b a 2'
_atom_sites_solution_hydrogens geom
_atom_sites_solution_primary direct
_atom_sites_solution_secondary difmap
_audit_creation_method SHELXL-97
_cell_angle_alpha 90.00
_cell_angle_beta 90.00
_cell_angle_gamma 90.00
_cell_formula_units_Z 8
_cell_length_a 29.370(5)
_cell_length_b 20.178(3)
_cell_length_c 10.3042(17)
_cell_measurement_reflns_used 945
_cell_measurement_temperature 150(2)
_cell_measurement_theta_max 23.324
_cell_measurement_theta_min 2.325
_cell_volume 6106.6(17)
_computing_cell_refinement 'Bruker SMART'
_computing_data_collection 'Bruker SMART'
_computing_data_reduction 'Bruker SHELXTL'
_computing_molecular_graphics 'Bruker SHELXTL'
_computing_publication_material 'Bruker SHELXTL'
_computing_structure_refinement 'SHELXL-97 (Sheldrick, 1997)'
_computing_structure_solution 'SHELXS-97 (Sheldrick, 1990)'
_diffrn_ambient_temperature 150(2)
_diffrn_measured_fraction_theta_full 1.000
_diffrn_measured_fraction_theta_max 1.000
_diffrn_measurement_device_type 'Bruker Apex 2000 CCD area detector'
_diffrn_measurement_method 'phi and omega scans'
_diffrn_radiation_monochromator graphite
_diffrn_radiation_source 'fine-focus sealed tube'
_diffrn_radiation_type MoK\a
_diffrn_radiation_wavelength 0.71073
_diffrn_reflns_av_R_equivalents 0.0843
_diffrn_reflns_av_sigmaI/netI 0.0818
_diffrn_reflns_limit_h_max 36
_diffrn_reflns_limit_h_min -36
_diffrn_reflns_limit_k_max 24
_diffrn_reflns_limit_k_min -24
_diffrn_reflns_limit_l_max 12
_diffrn_reflns_limit_l_min -12
_diffrn_reflns_number 23246
_diffrn_reflns_theta_full 26.00
_diffrn_reflns_theta_max 26.00
_diffrn_reflns_theta_min 2.02
_exptl_absorpt_coefficient_mu 1.648
_exptl_absorpt_correction_T_max 0.802
_exptl_absorpt_correction_T_min 0.628
_exptl_absorpt_correction_type empirical
_exptl_absorpt_process_details
;
absorption correction based on 7763 reflections(SADABS);Rint 0.1132 before
correction and 0.0489 after.
;
_exptl_crystal_colour orange
_exptl_crystal_density_diffrn 1.575
_exptl_crystal_density_method 'not measured'
_exptl_crystal_description block
_exptl_crystal_F_000 2896
_exptl_crystal_size_max 0.15
_exptl_crystal_size_mid 0.14
_exptl_crystal_size_min 0.10
_refine_diff_density_max 0.894
_refine_diff_density_min -1.009
_refine_diff_density_rms 0.105
_refine_ls_abs_structure_details 'Flack H D (1983), Acta Cryst. A39, 876-881'
_refine_ls_abs_structure_Flack 0.03(3)
_refine_ls_extinction_method none
_refine_ls_goodness_of_fit_ref 0.934
_refine_ls_hydrogen_treatment constr
_refine_ls_matrix_type full
_refine_ls_number_parameters 354
_refine_ls_number_reflns 5940
_refine_ls_number_restraints 1
_refine_ls_restrained_S_all 0.934
_refine_ls_R_factor_all 0.0594
_refine_ls_R_factor_gt 0.0457
_refine_ls_shift/su_max 0.002
_refine_ls_shift/su_mean 0.000
_refine_ls_structure_factor_coef Fsqd
_refine_ls_weighting_details 'calc w=1/[\s^2^(Fo^2^)+(0.0206P)^2^+0.0000P] where P=(Fo^2^+2Fc^2^)/3'
_refine_ls_weighting_scheme calc
_refine_ls_wR_factor_gt 0.0751
_refine_ls_wR_factor_ref 0.0790
_reflns_number_gt 4827
_reflns_number_total 5940
_reflns_threshold_expression >2sigma(I)
_cod_data_source_file C0DT01149E.TXT
_cod_data_source_block 09076
_cod_depositor_comments
;
The following automatic conversions were performed:
'_symmetry_cell_setting' value 'Orthorhombic' changed to 'orthorhombic'
according to '/home/saulius/struct/CIF-dictionaries/cif_core.dic'
dictionary named 'cif_core.dic' version 2.4.1 from 2010-06-29.

Automatic conversion script
Id: cif_fix_enum 1555 2011-01-17 13:19:09Z saulius 
;
_cod_original_cell_volume 6106.4(18)
_cod_original_sg_symbol_H-M Aba2
_cod_database_code 7014778

loop_
_symmetry_equiv_pos_as_xyz
'x, y, z'
'-x, -y, z'
'x+1/2, -y+1/2, z'
'-x+1/2, y+1/2, z'
'x, y+1/2, z+1/2'
'-x, -y+1/2, z+1/2'
'x+1/2, -y+1, z+1/2'
'-x+1/2, y+1, z+1/2'

loop_
_atom_site_label
_atom_site_type_symbol
_atom_site_fract_x
_atom_site_fract_y
_atom_site_fract_z
_atom_site_U_iso_or_equiv
_atom_site_adp_type
_atom_site_occupancy
_atom_site_symmetry_multiplicity
_atom_site_calc_flag
_atom_site_refinement_flags
_atom_site_disorder_assembly
_atom_site_disorder_group
Pd1 Pd 0.885536(13) 0.178191(18) 0.74599(5) 0.01906(11) Uani 1 1 d . . .
I1 I 0.891434(12) 0.306805(16) 0.73513(5) 0.02993(12) Uani 1 1 d . . .
N1 N 0.88200(15) 0.0784(2) 0.7580(6) 0.0195(12) Uani 1 1 d . . .
N2 N 0.96101(17) 0.1185(3) 0.8946(5) 0.0230(13) Uani 1 1 d . . .
N3 N 0.99086(16) 0.1910(2) 0.7678(5) 0.0213(13) Uani 1 1 d . . .
N4 N 0.80734(18) 0.1204(2) 0.6072(5) 0.0251(13) Uani 1 1 d . . .
N5 N 0.78070(16) 0.2045(2) 0.7080(6) 0.0259(15) Uani 1 1 d . . .
C1 C 0.8950(2) 0.0469(3) 0.8712(7) 0.0233(16) Uani 1 1 d . . .
C2 C 0.9310(2) 0.0700(3) 0.9448(6) 0.0244(16) Uani 1 1 d . . .
C3 C 0.9411(2) 0.0416(3) 1.0656(6) 0.0267(16) Uani 1 1 d . . .
H3 H 0.9654 0.0586 1.1168 0.032 Uiso 1 1 calc R . .
C4 C 0.9160(3) -0.0108(3) 1.1093(7) 0.0343(18) Uani 1 1 d . . .
H4 H 0.9226 -0.0302 1.1912 0.041 Uiso 1 1 calc R . .
C5 C 0.8811(3) -0.0355(5) 1.0349(8) 0.035(2) Uani 1 1 d . . .
H5 H 0.8636 -0.0719 1.0654 0.042 Uiso 1 1 calc R . .
C6 C 0.8715(3) -0.0076(3) 0.9165(8) 0.0323(19) Uani 1 1 d . . .
H6 H 0.8481 -0.0263 0.8644 0.039 Uiso 1 1 calc R . .
C7 C 0.9505(2) 0.1653(3) 0.8052(6) 0.0201(15) Uani 1 1 d . . .
C8 C 1.0083(2) 0.1172(3) 0.9131(7) 0.0282(17) Uani 1 1 d . . .
H8 H 1.0245 0.0896 0.9717 0.034 Uiso 1 1 calc R . .
C9 C 1.0260(2) 0.1616(3) 0.8342(8) 0.0373(19) Uani 1 1 d . . .
H9 H 1.0575 0.1715 0.8248 0.045 Uiso 1 1 calc R . .
C10 C 0.8705(2) 0.0442(3) 0.6486(7) 0.0240(16) Uani 1 1 d . . .
C11 C 0.8927(2) -0.0142(4) 0.6097(7) 0.0292(18) Uani 1 1 d . . .
H11 H 0.9146 -0.0336 0.6659 0.035 Uiso 1 1 calc R . .
C12 C 0.8835(2) -0.0440(4) 0.4929(8) 0.029(2) Uani 1 1 d . . .
H12 H 0.8996 -0.0832 0.4696 0.035 Uiso 1 1 calc R . .
C13 C 0.8516(3) -0.0185(4) 0.4085(8) 0.0369(19) Uani 1 1 d . . .
H13 H 0.8464 -0.0388 0.3267 0.044 Uiso 1 1 calc R . .
C14 C 0.8273(2) 0.0376(3) 0.4456(7) 0.0322(18) Uani 1 1 d . . .
H14 H 0.8049 0.0557 0.3893 0.039 Uiso 1 1 calc R . .
C15 C 0.8358(2) 0.0672(3) 0.5655(6) 0.0228(15) Uani 1 1 d . . .
C16 C 0.8202(2) 0.1716(3) 0.6865(6) 0.0242(16) Uani 1 1 d . . .
C17 C 0.7611(2) 0.1217(4) 0.5843(8) 0.040(2) Uani 1 1 d . . .
H17 H 0.7442 0.0909 0.5339 0.048 Uiso 1 1 calc R . .
C18 C 0.7448(2) 0.1746(3) 0.6469(8) 0.043(2) Uani 1 1 d . . .
H18 H 0.7140 0.1889 0.6486 0.052 Uiso 1 1 calc R . .
C19 C 0.9990(2) 0.2304(3) 0.6501(7) 0.0332(18) Uani 1 1 d . . .
H19A H 1.0234 0.2632 0.6669 0.040 Uiso 1 1 calc R . .
H19B H 0.9709 0.2550 0.6270 0.040 Uiso 1 1 calc R . .
C20 C 1.0126(3) 0.1866(4) 0.5392(8) 0.051(2) Uani 1 1 d . . .
H20A H 1.0203 0.2151 0.4640 0.062 Uiso 1 1 calc R . .
H20B H 1.0405 0.1624 0.5641 0.062 Uiso 1 1 calc R . .
C21 C 0.9781(3) 0.1382(5) 0.4980(9) 0.071(3) Uani 1 1 d . . .
H21A H 0.9497 0.1627 0.4796 0.085 Uiso 1 1 calc R . .
H21B H 0.9719 0.1085 0.5724 0.085 Uiso 1 1 calc R . .
C22 C 0.9884(3) 0.0963(4) 0.3844(8) 0.058(2) Uani 1 1 d . . .
H22A H 0.9958 0.1246 0.3099 0.087 Uiso 1 1 calc R . .
H22B H 0.9618 0.0690 0.3636 0.087 Uiso 1 1 calc R . .
H22C H 1.0144 0.0676 0.4041 0.087 Uiso 1 1 calc R . .
C23 C 0.7743(2) 0.2641(3) 0.7894(6) 0.0339(19) Uani 1 1 d . . .
H23A H 0.8023 0.2722 0.8401 0.041 Uiso 1 1 calc R . .
H23B H 0.7491 0.2560 0.8515 0.041 Uiso 1 1 calc R . .
C24 C 0.7634(2) 0.3249(3) 0.7099(7) 0.034(2) Uani 1 1 d . . .
H24A H 0.7894 0.3346 0.6517 0.041 Uiso 1 1 calc R . .
H24B H 0.7365 0.3157 0.6550 0.041 Uiso 1 1 calc R . .
C25 C 0.7541(2) 0.3841(3) 0.7920(7) 0.039(2) Uani 1 1 d . . .
H25A H 0.7804 0.3918 0.8500 0.047 Uiso 1 1 calc R . .
H25B H 0.7272 0.3750 0.8472 0.047 Uiso 1 1 calc R . .
C26 C 0.7453(2) 0.4463(3) 0.7133(11) 0.053(3) Uani 1 1 d . . .
H26A H 0.7726 0.4573 0.6627 0.080 Uiso 1 1 calc R . .
H26B H 0.7382 0.4831 0.7721 0.080 Uiso 1 1 calc R . .
H26C H 0.7196 0.4388 0.6545 0.080 Uiso 1 1 calc R . .
C27 C 0.8564(3) 0.2739(7) 0.3458(11) 0.044(3) Uani 1 1 d . . .
H27 H 0.8485 0.2963 0.4237 0.053 Uiso 1 1 calc R . .
C28 C 0.85666(19) 0.3079(3) 0.2275(14) 0.0331(19) Uani 1 1 d . . .
H28 H 0.8500 0.3540 0.2259 0.040 Uiso 1 1 calc R . .
C29 C 0.8661(3) 0.2769(6) 0.1183(12) 0.036(2) Uani 1 1 d . . .
H29 H 0.8662 0.3005 0.0385 0.043 Uiso 1 1 calc R . .
C30 C 0.8760(4) 0.2090(5) 0.1204(10) 0.038(2) Uani 1 1 d . . .
H30 H 0.8820 0.1863 0.0415 0.046 Uiso 1 1 calc R . .
C31 C 0.87690(19) 0.1755(3) 0.2346(14) 0.043(2) Uani 1 1 d . . .
H31 H 0.8840 0.1296 0.2366 0.052 Uiso 1 1 calc R . .
C32 C 0.8673(4) 0.2095(6) 0.3483(12) 0.049(3) Uani 1 1 d . . .
H32 H 0.8686 0.1868 0.4290 0.059 Uiso 1 1 calc R . .

loop_
_atom_site_aniso_label
_atom_site_aniso_U_11
_atom_site_aniso_U_22
_atom_site_aniso_U_33
_atom_site_aniso_U_23
_atom_site_aniso_U_13
_atom_site_aniso_U_12
Pd1 0.01785(19) 0.01555(19) 0.0238(3) 0.0018(4) 0.0003(4) 0.00038(16)
I1 0.0317(2) 0.01947(18) 0.0386(3) 0.0022(4) -0.0016(4) 0.00107(15)
N1 0.023(2) 0.015(2) 0.021(3) -0.001(3) 0.001(3) -0.0016(19)
N2 0.020(3) 0.027(3) 0.022(3) 0.000(3) -0.001(3) 0.005(2)
N3 0.019(2) 0.025(3) 0.020(4) -0.002(3) 0.002(2) -0.004(2)
N4 0.023(3) 0.022(3) 0.030(4) 0.002(2) -0.004(3) 0.000(2)
N5 0.019(2) 0.027(3) 0.032(4) 0.004(3) 0.002(3) 0.003(2)
C1 0.027(4) 0.022(4) 0.021(4) -0.001(3) 0.007(3) 0.007(3)
C2 0.028(4) 0.019(4) 0.027(4) 0.005(3) 0.002(3) 0.009(3)
C3 0.027(4) 0.031(4) 0.022(4) -0.006(3) 0.002(3) 0.013(3)
C4 0.048(5) 0.034(4) 0.021(4) 0.006(3) 0.007(4) 0.017(4)
C5 0.050(6) 0.030(5) 0.026(5) 0.002(4) 0.015(4) 0.008(4)
C6 0.033(5) 0.022(4) 0.042(6) 0.000(4) 0.000(4) 0.009(4)
C7 0.022(3) 0.016(3) 0.023(4) -0.003(3) -0.001(3) 0.000(3)
C8 0.013(3) 0.036(4) 0.035(5) 0.008(3) -0.009(3) 0.007(3)
C9 0.023(4) 0.035(4) 0.055(5) -0.006(4) -0.009(4) 0.000(3)
C10 0.030(4) 0.013(4) 0.029(4) 0.009(3) 0.010(3) -0.005(3)
C11 0.023(4) 0.028(4) 0.036(5) 0.003(4) 0.006(4) 0.003(3)
C12 0.029(5) 0.017(4) 0.042(5) -0.001(4) 0.000(4) -0.003(3)
C13 0.043(5) 0.037(5) 0.031(5) -0.008(4) -0.004(4) -0.013(4)
C14 0.022(4) 0.036(4) 0.039(5) 0.005(3) -0.001(3) -0.009(3)
C15 0.025(4) 0.015(3) 0.028(4) 0.007(3) 0.001(3) -0.006(3)
C16 0.023(3) 0.019(3) 0.031(4) 0.003(3) 0.007(3) 0.009(3)
C17 0.023(4) 0.034(4) 0.063(6) 0.001(4) -0.006(4) -0.001(3)
C18 0.018(4) 0.044(5) 0.067(6) 0.000(4) -0.003(4) -0.001(3)
C19 0.028(4) 0.029(4) 0.042(5) 0.006(4) 0.013(4) -0.005(3)
C20 0.062(6) 0.049(5) 0.043(6) 0.005(4) 0.005(4) -0.012(4)
C21 0.081(8) 0.085(8) 0.047(7) -0.008(6) 0.002(6) -0.016(6)
C22 0.069(6) 0.061(6) 0.044(6) -0.008(5) 0.003(5) -0.005(5)
C23 0.022(4) 0.038(4) 0.042(5) -0.002(3) 0.004(3) 0.005(3)
C24 0.025(3) 0.034(4) 0.044(6) 0.004(4) 0.005(3) 0.005(3)
C25 0.026(4) 0.028(4) 0.062(6) -0.002(3) -0.004(3) 0.006(3)
C26 0.041(4) 0.032(4) 0.088(8) -0.001(5) -0.008(5) 0.008(3)
C27 0.029(5) 0.064(8) 0.040(7) -0.027(6) 0.015(4) -0.009(5)
C28 0.029(3) 0.028(3) 0.042(6) 0.006(5) -0.006(6) -0.001(3)
C29 0.027(5) 0.047(6) 0.034(6) 0.002(5) 0.002(4) -0.013(4)
C30 0.035(5) 0.045(6) 0.034(6) -0.006(5) 0.004(4) 0.007(4)
C31 0.029(3) 0.034(3) 0.067(7) -0.009(8) -0.001(7) 0.005(3)
C32 0.031(5) 0.070(9) 0.047(7) 0.037(6) 0.000(5) -0.006(5)

loop_
_atom_type_symbol
_atom_type_description
_atom_type_scat_dispersion_real
_atom_type_scat_dispersion_imag
_atom_type_scat_source
C C 0.0033 0.0016 'International Tables Vol C Tables 4.2.6.8 and 6.1.1.4'
H H 0.0000 0.0000 'International Tables Vol C Tables 4.2.6.8 and 6.1.1.4'
N N 0.0061 0.0033 'International Tables Vol C Tables 4.2.6.8 and 6.1.1.4'
Pd Pd -0.9988 1.0072 'International Tables Vol C Tables 4.2.6.8 and 6.1.1.4'
I I -0.4742 1.8119 'International Tables Vol C Tables 4.2.6.8 and 6.1.1.4'

loop_
_geom_angle_atom_site_label_1
_geom_angle_atom_site_label_2
_geom_angle_atom_site_label_3
_geom_angle
_geom_angle_site_symmetry_1
_geom_angle_site_symmetry_3
_geom_angle_publ_flag
N1 Pd1 C16 84.5(2) . . ?
N1 Pd1 C7 84.3(2) . . ?
C16 Pd1 C7 168.8(2) . . ?
N1 Pd1 I1 178.65(17) . . ?
C16 Pd1 I1 96.68(16) . . ?
C7 Pd1 I1 94.52(16) . . ?
C10 N1 C1 122.1(5) . . ?
C10 N1 Pd1 117.8(4) . . ?
C1 N1 Pd1 119.8(5) . . ?
C7 N2 C8 109.3(5) . . ?
C7 N2 C2 126.1(5) . . ?
C8 N2 C2 123.7(5) . . ?
C7 N3 C9 110.6(5) . . ?
C7 N3 C19 125.9(5) . . ?
C9 N3 C19 121.5(6) . . ?
C16 N4 C17 111.1(6) . . ?
C16 N4 C15 125.9(5) . . ?
C17 N4 C15 122.6(6) . . ?
C16 N5 C18 111.6(6) . . ?
C16 N5 C23 127.0(5) . . ?
C18 N5 C23 121.4(5) . . ?
C6 C1 N1 121.0(7) . . ?
C6 C1 C2 117.8(7) . . ?
N1 C1 C2 121.2(6) . . ?
C1 C2 C3 120.7(6) . . ?
C1 C2 N2 120.6(6) . . ?
C3 C2 N2 118.4(6) . . ?
C4 C3 C2 119.6(7) . . ?
C4 C3 H3 120.2 . . ?
C2 C3 H3 120.2 . . ?
C3 C4 C5 120.0(7) . . ?
C3 C4 H4 120.0 . . ?
C5 C4 H4 120.0 . . ?
C4 C5 C6 120.1(8) . . ?
C4 C5 H5 119.9 . . ?
C6 C5 H5 119.9 . . ?
C5 C6 C1 121.6(8) . . ?
C5 C6 H6 119.2 . . ?
C1 C6 H6 119.2 . . ?
N3 C7 N2 105.2(5) . . ?
N3 C7 Pd1 133.9(4) . . ?
N2 C7 Pd1 120.7(4) . . ?
C9 C8 N2 107.1(6) . . ?
C9 C8 H8 126.4 . . ?
N2 C8 H8 126.4 . . ?
C8 C9 N3 107.7(6) . . ?
C8 C9 H9 126.1 . . ?
N3 C9 H9 126.1 . . ?
N1 C10 C11 123.1(7) . . ?
N1 C10 C15 120.9(6) . . ?
C11 C10 C15 116.0(7) . . ?
C12 C11 C10 121.9(7) . . ?
C12 C11 H11 119.1 . . ?
C10 C11 H11 119.1 . . ?
C11 C12 C13 121.5(8) . . ?
C11 C12 H12 119.3 . . ?
C13 C12 H12 119.3 . . ?
C12 C13 C14 118.7(8) . . ?
C12 C13 H13 120.6 . . ?
C14 C13 H13 120.6 . . ?
C13 C14 C15 120.0(7) . . ?
C13 C14 H14 120.0 . . ?
C15 C14 H14 120.0 . . ?
C14 C15 C10 121.7(6) . . ?
C14 C15 N4 119.0(6) . . ?
C10 C15 N4 119.2(6) . . ?
N5 C16 N4 103.4(5) . . ?
N5 C16 Pd1 137.0(5) . . ?
N4 C16 Pd1 119.5(4) . . ?
C18 C17 N4 106.6(6) . . ?
C18 C17 H17 126.7 . . ?
N4 C17 H17 126.7 . . ?
C17 C18 N5 107.3(6) . . ?
C17 C18 H18 126.3 . . ?
N5 C18 H18 126.3 . . ?
N3 C19 C20 110.7(5) . . ?
N3 C19 H19A 109.5 . . ?
C20 C19 H19A 109.5 . . ?
N3 C19 H19B 109.5 . . ?
C20 C19 H19B 109.5 . . ?
H19A C19 H19B 108.1 . . ?
C21 C20 C19 115.4(7) . . ?
C21 C20 H20A 108.4 . . ?
C19 C20 H20A 108.4 . . ?
C21 C20 H20B 108.4 . . ?
C19 C20 H20B 108.4 . . ?
H20A C20 H20B 107.5 . . ?
C20 C21 C22 118.1(8) . . ?
C20 C21 H21A 107.8 . . ?
C22 C21 H21A 107.8 . . ?
C20 C21 H21B 107.8 . . ?
C22 C21 H21B 107.8 . . ?
H21A C21 H21B 107.1 . . ?
C21 C22 H22A 109.5 . . ?
C21 C22 H22B 109.5 . . ?
H22A C22 H22B 109.5 . . ?
C21 C22 H22C 109.5 . . ?
H22A C22 H22C 109.5 . . ?
H22B C22 H22C 109.5 . . ?
N5 C23 C24 112.4(5) . . ?
N5 C23 H23A 109.1 . . ?
C24 C23 H23A 109.1 . . ?
N5 C23 H23B 109.1 . . ?
C24 C23 H23B 109.1 . . ?
H23A C23 H23B 107.9 . . ?
C25 C24 C23 112.5(6) . . ?
C25 C24 H24A 109.1 . . ?
C23 C24 H24A 109.1 . . ?
C25 C24 H24B 109.1 . . ?
C23 C24 H24B 109.1 . . ?
H24A C24 H24B 107.8 . . ?
C24 C25 C26 113.1(6) . . ?
C24 C25 H25A 109.0 . . ?
C26 C25 H25A 109.0 . . ?
C24 C25 H25B 109.0 . . ?
C26 C25 H25B 109.0 . . ?
H25A C25 H25B 107.8 . . ?
C25 C26 H26A 109.5 . . ?
C25 C26 H26B 109.5 . . ?
H26A C26 H26B 109.5 . . ?
C25 C26 H26C 109.5 . . ?
H26A C26 H26C 109.5 . . ?
H26B C26 H26C 109.5 . . ?
C32 C27 C28 119.4(9) . . ?
C32 C27 H27 120.3 . . ?
C28 C27 H27 120.3 . . ?
C29 C28 C27 120.8(6) . . ?
C29 C28 H28 119.6 . . ?
C27 C28 H28 119.6 . . ?
C28 C29 C30 119.7(10) . . ?
C28 C29 H29 120.1 . . ?
C30 C29 H29 120.1 . . ?
C31 C30 C29 120.3(9) . . ?
C31 C30 H30 119.9 . . ?
C29 C30 H30 119.9 . . ?
C30 C31 C32 118.8(6) . . ?
C30 C31 H31 120.6 . . ?
C32 C31 H31 120.6 . . ?
C27 C32 C31 120.8(10) . . ?
C27 C32 H32 119.6 . . ?
C31 C32 H32 119.6 . . ?

loop_
_geom_bond_atom_site_label_1
_geom_bond_atom_site_label_2
_geom_bond_distance
_geom_bond_site_symmetry_2
_geom_bond_publ_flag
Pd1 N1 2.019(4) . ?
Pd1 C16 2.020(6) . ?
Pd1 C7 2.020(6) . ?
Pd1 I1 2.6033(7) . ?
N1 C10 1.365(9) . ?
N1 C1 1.383(9) . ?
N2 C7 1.354(7) . ?
N2 C8 1.402(8) . ?
N2 C2 1.415(8) . ?
N3 C7 1.350(7) . ?
N3 C9 1.372(8) . ?
N3 C19 1.471(8) . ?
N4 C16 1.368(7) . ?
N4 C17 1.378(8) . ?
N4 C15 1.426(8) . ?
N5 C16 1.355(7) . ?
N5 C18 1.368(8) . ?
N5 C23 1.478(7) . ?
C1 C6 1.379(10) . ?
C1 C2 1.383(9) . ?
C2 C3 1.403(9) . ?
C3 C4 1.366(9) . ?
C3 H3 0.9500 . ?
C4 C5 1.372(11) . ?
C4 H4 0.9500 . ?
C5 C6 1.373(10) . ?
C5 H5 0.9500 . ?
C6 H6 0.9500 . ?
C8 C9 1.316(9) . ?
C8 H8 0.9500 . ?
C9 H9 0.9500 . ?
C10 C11 1.404(9) . ?
C10 C15 1.411(9) . ?
C11 C12 1.372(11) . ?
C11 H11 0.9500 . ?
C12 C13 1.378(10) . ?
C12 H12 0.9500 . ?
C13 C14 1.393(10) . ?
C13 H13 0.9500 . ?
C14 C15 1.394(9) . ?
C14 H14 0.9500 . ?
C17 C18 1.337(9) . ?
C17 H17 0.9500 . ?
C18 H18 0.9500 . ?
C19 C20 1.499(10) . ?
C19 H19A 0.9900 . ?
C19 H19B 0.9900 . ?
C20 C21 1.469(11) . ?
C20 H20A 0.9900 . ?
C20 H20B 0.9900 . ?
C21 C22 1.475(11) . ?
C21 H21A 0.9900 . ?
C21 H21B 0.9900 . ?
C22 H22A 0.9800 . ?
C22 H22B 0.9800 . ?
C22 H22C 0.9800 . ?
C23 C24 1.508(8) . ?
C23 H23A 0.9900 . ?
C23 H23B 0.9900 . ?
C24 C25 1.489(8) . ?
C24 H24A 0.9900 . ?
C24 H24B 0.9900 . ?
C25 C26 1.517(9) . ?
C25 H25A 0.9900 . ?
C25 H25B 0.9900 . ?
C26 H26A 0.9800 . ?
C26 H26B 0.9800 . ?
C26 H26C 0.9800 . ?
C27 C32 1.339(18) . ?
C27 C28 1.399(16) . ?
C27 H27 0.9500 . ?
C28 C29 1.317(16) . ?
C28 H28 0.9500 . ?
C29 C30 1.400(16) . ?
C29 H29 0.9500 . ?
C30 C31 1.358(15) . ?
C30 H30 0.9500 . ?
C31 C32 1.385(16) . ?
C31 H31 0.9500 . ?
C32 H32 0.9500 . ?

loop_
_geom_torsion_atom_site_label_1
_geom_torsion_atom_site_label_2
_geom_torsion_atom_site_label_3
_geom_torsion_atom_site_label_4
_geom_torsion
_geom_torsion_site_symmetry_1
_geom_torsion_site_symmetry_2
_geom_torsion_site_symmetry_3
_geom_torsion_site_symmetry_4
_geom_torsion_publ_flag
C16 Pd1 N1 C10 57.4(5) . . . . ?
C7 Pd1 N1 C10 -121.8(5) . . . . ?
I1 Pd1 N1 C10 -155(7) . . . . ?
C16 Pd1 N1 C1 -128.3(5) . . . . ?
C7 Pd1 N1 C1 52.5(5) . . . . ?
I1 Pd1 N1 C1 20(7) . . . . ?
C10 N1 C1 C6 -44.0(10) . . . . ?
Pd1 N1 C1 C6 141.9(6) . . . . ?
C10 N1 C1 C2 137.8(7) . . . . ?
Pd1 N1 C1 C2 -36.3(8) . . . . ?
C6 C1 C2 C3 -4.4(10) . . . . ?
N1 C1 C2 C3 173.8(6) . . . . ?
C6 C1 C2 N2 169.7(6) . . . . ?
N1 C1 C2 N2 -12.1(9) . . . . ?
C7 N2 C2 C1 28.3(9) . . . . ?
C8 N2 C2 C1 -139.5(7) . . . . ?
C7 N2 C2 C3 -157.4(6) . . . . ?
C8 N2 C2 C3 34.7(9) . . . . ?
C1 C2 C3 C4 2.0(10) . . . . ?
N2 C2 C3 C4 -172.2(6) . . . . ?
C2 C3 C4 C5 0.2(10) . . . . ?
C3 C4 C5 C6 0.0(11) . . . . ?
C4 C5 C6 C1 -2.6(12) . . . . ?
N1 C1 C6 C5 -173.5(7) . . . . ?
C2 C1 C6 C5 4.7(11) . . . . ?
C9 N3 C7 N2 -1.0(7) . . . . ?
C19 N3 C7 N2 163.0(5) . . . . ?
C9 N3 C7 Pd1 -175.4(5) . . . . ?
C19 N3 C7 Pd1 -11.4(9) . . . . ?
C8 N2 C7 N3 1.4(7) . . . . ?
C2 N2 C7 N3 -167.9(6) . . . . ?
C8 N2 C7 Pd1 176.7(4) . . . . ?
C2 N2 C7 Pd1 7.4(9) . . . . ?
N1 Pd1 C7 N3 135.7(6) . . . . ?
C16 Pd1 C7 N3 131.6(12) . . . . ?
I1 Pd1 C7 N3 -45.0(6) . . . . ?
N1 Pd1 C7 N2 -38.0(5) . . . . ?
C16 Pd1 C7 N2 -42.1(15) . . . . ?
I1 Pd1 C7 N2 141.3(5) . . . . ?
C7 N2 C8 C9 -1.3(8) . . . . ?
C2 N2 C8 C9 168.3(6) . . . . ?
N2 C8 C9 N3 0.7(8) . . . . ?
C7 N3 C9 C8 0.2(8) . . . . ?
C19 N3 C9 C8 -164.6(6) . . . . ?
C1 N1 C10 C11 -37.3(10) . . . . ?
Pd1 N1 C10 C11 136.8(5) . . . . ?
C1 N1 C10 C15 144.2(6) . . . . ?
Pd1 N1 C10 C15 -41.6(8) . . . . ?
N1 C10 C11 C12 -173.4(6) . . . . ?
C15 C10 C11 C12 5.1(10) . . . . ?
C10 C11 C12 C13 -0.9(12) . . . . ?
C11 C12 C13 C14 -2.1(11) . . . . ?
C12 C13 C14 C15 0.7(10) . . . . ?
C13 C14 C15 C10 3.8(10) . . . . ?
C13 C14 C15 N4 -173.7(6) . . . . ?
N1 C10 C15 C14 172.0(6) . . . . ?
C11 C10 C15 C14 -6.5(9) . . . . ?
N1 C10 C15 N4 -10.5(9) . . . . ?
C11 C10 C15 N4 171.0(6) . . . . ?
C16 N4 C15 C14 -150.5(6) . . . . ?
C17 N4 C15 C14 38.0(9) . . . . ?
C16 N4 C15 C10 32.0(9) . . . . ?
C17 N4 C15 C10 -139.5(6) . . . . ?
C18 N5 C16 N4 1.0(7) . . . . ?
C23 N5 C16 N4 179.1(5) . . . . ?
C18 N5 C16 Pd1 -175.6(6) . . . . ?
C23 N5 C16 Pd1 2.5(10) . . . . ?
C17 N4 C16 N5 -1.5(7) . . . . ?
C15 N4 C16 N5 -173.9(6) . . . . ?
C17 N4 C16 Pd1 175.9(4) . . . . ?
C15 N4 C16 Pd1 3.5(8) . . . . ?
N1 Pd1 C16 N5 138.1(7) . . . . ?
C7 Pd1 C16 N5 142.2(11) . . . . ?
I1 Pd1 C16 N5 -41.2(7) . . . . ?
N1 Pd1 C16 N4 -38.1(5) . . . . ?
C7 Pd1 C16 N4 -34.0(15) . . . . ?
I1 Pd1 C16 N4 142.6(4) . . . . ?
C16 N4 C17 C18 1.4(8) . . . . ?
C15 N4 C17 C18 174.1(6) . . . . ?
N4 C17 C18 N5 -0.7(9) . . . . ?
C16 N5 C18 C17 -0.2(9) . . . . ?
C23 N5 C18 C17 -178.5(6) . . . . ?
C7 N3 C19 C20 -91.5(8) . . . . ?
C9 N3 C19 C20 71.0(8) . . . . ?
N3 C19 C20 C21 62.9(9) . . . . ?
C19 C20 C21 C22 176.4(8) . . . . ?
C16 N5 C23 C24 110.7(7) . . . . ?
C18 N5 C23 C24 -71.3(8) . . . . ?
N5 C23 C24 C25 176.4(5) . . . . ?
C23 C24 C25 C26 177.3(5) . . . . ?
C32 C27 C28 C29 2.3(12) . . . . ?
C27 C28 C29 C30 0.0(11) . . . . ?
C28 C29 C30 C31 -1.5(14) . . . . ?
C29 C30 C31 C32 0.9(11) . . . . ?
C28 C27 C32 C31 -3.0(15) . . . . ?
C30 C31 C32 C27 1.4(12) . . . . ?
